data_7021604
loop_
_publ_author_name
'Lu, Wenjuan'
'Barber, Patrick S.'
'Kelley, Steven P.'
'Rogers, Robin D.'

_publ_section_title
;
 Coordination and extraction of mercury(ii) with an ionic liquid-based
 thione extractant.
;
_journal_issue 36
_journal_name_full 'Dalton transactions (Cambridge, England : 2003)'
_journal_page_first 12908
_journal_page_last 12916
_journal_paper_doi 10.1039/c3dt50410g
_journal_volume 42
_journal_year 2013
_chemical_formula_sum 'C14 H24 Cl2 Hg N4 O0 S2'
_chemical_formula_weight 583.98
_chemical_name_systematic
;
?
;
_space_group_IT_number 14
_symmetry_cell_setting monoclinic
_symmetry_space_group_name_Hall '-P 2ybc'
_symmetry_space_group_name_H-M 'P 1 21/c 1'
_atom_sites_solution_hydrogens geom
_atom_sites_solution_primary direct
_atom_sites_solution_secondary difmap
_audit_creation_method SHELXL-97
_cell_angle_alpha 90.00
_cell_angle_beta 92.657(2)
_cell_angle_gamma 90.00
_cell_formula_units_Z 4
_cell_length_a 12.9363(6)
_cell_length_b 11.8914(6)
_cell_length_c 13.1361(6)
_cell_measurement_reflns_used 9812
_cell_measurement_temperature 100(2)
_cell_measurement_theta_max 32.91
_cell_measurement_theta_min 2.31
_cell_volume 2018.56(17)
_computing_cell_refinement 'Bruker SAINT'
_computing_data_collection 'Bruker APEX2'
_computing_data_reduction 'Bruker SAINT'
_computing_molecular_graphics 'Bruker SHELXTL'
_computing_publication_material 'Bruker SHELXTL'
_computing_structure_refinement 'SHELXL-97 (Sheldrick, 2008)'
_computing_structure_solution 'SHELXS-97 (Sheldrick, 2008)'
_diffrn_ambient_temperature 100(2)
_diffrn_measured_fraction_theta_full 0.995
_diffrn_measured_fraction_theta_max 0.995
_diffrn_measurement_device_type 'Bruker APEX-II CCD'
_diffrn_measurement_method '\f and \w scans'
_diffrn_radiation_monochromator graphite
_diffrn_radiation_source 'fine-focus sealed tube'
_diffrn_radiation_type MoK\a
_diffrn_radiation_wavelength 0.71073
_diffrn_reflns_av_R_equivalents 0.0444
_diffrn_reflns_av_sigmaI/netI 0.0295
_diffrn_reflns_limit_h_max 19
_diffrn_reflns_limit_h_min -19
_diffrn_reflns_limit_k_max 18
_diffrn_reflns_limit_k_min -18
_diffrn_reflns_limit_l_max 19
_diffrn_reflns_limit_l_min -20
_diffrn_reflns_number 48754
_diffrn_reflns_theta_full 33.08
_diffrn_reflns_theta_max 33.08
_diffrn_reflns_theta_min 1.58
_exptl_absorpt_coefficient_mu 8.100
_exptl_absorpt_correction_T_max 0.7465
_exptl_absorpt_correction_T_min 0.4248
_exptl_absorpt_correction_type multi-scan
_exptl_absorpt_process_details 'Bruker AXScale'
_exptl_crystal_colour colorless
_exptl_crystal_density_diffrn 1.922
_exptl_crystal_density_meas ?
_exptl_crystal_density_method none
_exptl_crystal_description fragment
_exptl_crystal_F_000 1128
_exptl_crystal_size_max 0.25
_exptl_crystal_size_mid 0.24
_exptl_crystal_size_min 0.16
_refine_diff_density_max 2.669
_refine_diff_density_min -1.615
_refine_diff_density_rms 0.166
_refine_ls_extinction_method none
_refine_ls_goodness_of_fit_ref 1.050
_refine_ls_hydrogen_treatment constr
_refine_ls_matrix_type full
_refine_ls_number_parameters 210
_refine_ls_number_reflns 7616
_refine_ls_number_restraints 0
_refine_ls_restrained_S_all 1.050
_refine_ls_R_factor_all 0.0342
_refine_ls_R_factor_gt 0.0274
_refine_ls_shift/su_max 0.003
_refine_ls_shift/su_mean 0.000
_refine_ls_structure_factor_coef Fsqd
_refine_ls_weighting_details 'calc w=1/[\s^2^(Fo^2^)+(0.0345P)^2^+2.6396P] where P=(Fo^2^+2Fc^2^)/3'
_refine_ls_weighting_scheme calc
_refine_ls_wR_factor_gt 0.0670
_refine_ls_wR_factor_ref 0.0704
_reflns_number_gt 6704
_reflns_number_total 7616
_reflns_threshold_expression >2sigma(I)
_cod_data_source_file c3dt50410g.txt
_cod_data_source_block HgCl2(C2C2ImT)2
_cod_depositor_comments
;
The following automatic conversions were performed:

'_symmetry_cell_setting' value 'Monoclinic' changed to 'monoclinic'
according to /home/saulius/struct/CIF-dictionaries/cif_core.dic
dictionary named 'cif_core.dic' version 2.4.2 from 2011-04-26.

Automatic conversion script
Id: cif_fix_values 1891 2012-01-12 08:04:46Z andrius 

The following automatic conversions were performed:

'_exptl_crystal_density_meas' value 'not measured' was changed to '?'
- the value is perceived as not measured.

Automatic conversion script
Id: cif_fix_values 3008 2015-01-20 13:52:24Z robertas 
;
_cod_original_sg_symbol_H-M P2(1)/c
_cod_database_code 7021604

loop_
_symmetry_equiv_pos_as_xyz
'x, y, z'
'-x, y+1/2, -z+1/2'
'-x, -y, -z'
'x, -y-1/2, z-1/2'

loop_
_atom_site_label
_atom_site_type_symbol
_atom_site_fract_x
_atom_site_fract_y
_atom_site_fract_z
_atom_site_U_iso_or_equiv
_atom_site_adp_type
_atom_site_occupancy
_atom_site_symmetry_multiplicity
_atom_site_calc_flag
_atom_site_refinement_flags
Hg Hg 0.239853(8) 0.511644(8) 0.751564(7) 0.01938(4) Uani 1 1 d .
Cl1 Cl 0.13715(6) 0.33688(6) 0.76494(6) 0.03072(15) Uani 1 1 d .
Cl2 Cl 0.30487(6) 0.50908(6) 0.57151(5) 0.02470(13) Uani 1 1 d .
S1A S 0.13759(5) 0.69206(5) 0.74791(5) 0.01875(11) Uani 1 1 d .
S1B S 0.38959(5) 0.51422(5) 0.87999(6) 0.02127(12) Uani 1 1 d .
N1A N -0.02246(16) 0.61024(18) 0.62500(16) 0.0165(4) Uani 1 1 d .
N1B N 0.38040(17) 0.28992(18) 0.93061(17) 0.0186(4) Uani 1 1 d .
N3A N 0.08459(17) 0.71407(19) 0.54432(16) 0.0180(4) Uani 1 1 d .
N3B N 0.5043(2) 0.3291(2) 0.8309(2) 0.0266(5) Uani 1 1 d .
C2A C 0.06540(18) 0.6704(2) 0.63628(18) 0.0153(4) Uani 1 1 d .
C2B C 0.42405(19) 0.3744(2) 0.8791(2) 0.0184(4) Uani 1 1 d .
C4A C 0.0068(2) 0.6824(2) 0.4746(2) 0.0200(5) Uani 1 1 d .
H4AA H 0.0011 0.7025 0.4046 0.024 Uiso 1 1 calc R
C4B C 0.5111(3) 0.2154(3) 0.8525(3) 0.0308(6) Uani 1 1 d .
H4BA H 0.5608 0.1643 0.8284 0.037 Uiso 1 1 calc R
C5A C -0.0600(2) 0.6170(2) 0.52494(19) 0.0190(4) Uani 1 1 d .
H5AA H -0.1210 0.5824 0.4967 0.023 Uiso 1 1 calc R
C5B C 0.4337(2) 0.1911(2) 0.9141(2) 0.0245(5) Uani 1 1 d .
H5BA H 0.4185 0.1192 0.9413 0.029 Uiso 1 1 calc R
C6B C 0.2920(2) 0.2992(2) 0.9949(2) 0.0238(5) Uani 1 1 d .
H6BA H 0.2563 0.2257 0.9968 0.029 Uiso 1 1 calc R
H6BB H 0.2426 0.3548 0.9646 0.029 Uiso 1 1 calc R
C6A C -0.0691(2) 0.5496(2) 0.7088(2) 0.0220(5) Uani 1 1 d .
H6AA H -0.0668 0.5979 0.7702 0.026 Uiso 1 1 calc R
H6AB H -0.0279 0.4812 0.7249 0.026 Uiso 1 1 calc R
C7A C -0.1796(3) 0.5161(3) 0.6831(3) 0.0309(6) Uani 1 1 d .
H7AA H -0.2077 0.4771 0.7414 0.046 Uiso 1 1 calc R
H7AB H -0.1820 0.4660 0.6239 0.046 Uiso 1 1 calc R
H7AC H -0.2209 0.5836 0.6674 0.046 Uiso 1 1 calc R
C7B C 0.3230(3) 0.3346(4) 1.1020(3) 0.0432(9) Uani 1 1 d .
H7BA H 0.2612 0.3399 1.1422 0.065 Uiso 1 1 calc R
H7BB H 0.3572 0.4081 1.1007 0.065 Uiso 1 1 calc R
H7BC H 0.3707 0.2789 1.1329 0.065 Uiso 1 1 calc R
C8A C 0.1693(2) 0.7904(3) 0.5233(2) 0.0260(6) Uani 1 1 d .
H8AA H 0.1958 0.7726 0.4557 0.031 Uiso 1 1 calc R
H8AB H 0.2265 0.7793 0.5750 0.031 Uiso 1 1 calc R
C8B C 0.5766(3) 0.3886(3) 0.7667(3) 0.0429(9) Uani 1 1 d .
H8BA H 0.5623 0.4703 0.7697 0.051 Uiso 1 1 calc R
H8BB H 0.6481 0.3762 0.7947 0.051 Uiso 1 1 calc R
C9A C 0.1347(3) 0.9106(3) 0.5248(3) 0.0431(9) Uani 1 1 d .
H9AA H 0.1931 0.9598 0.5106 0.065 Uiso 1 1 calc R
H9AB H 0.1095 0.9287 0.5921 0.065 Uiso 1 1 calc R
H9AC H 0.0789 0.9220 0.4728 0.065 Uiso 1 1 calc R
C9B C 0.5700(4) 0.3526(4) 0.6612(3) 0.0566(13) Uani 1 1 d .
H9BA H 0.6213 0.3934 0.6229 0.085 Uiso 1 1 calc R
H9BB H 0.5005 0.3685 0.6317 0.085 Uiso 1 1 calc R
H9BC H 0.5836 0.2717 0.6575 0.085 Uiso 1 1 calc R

loop_
_atom_site_aniso_label
_atom_site_aniso_U_11
_atom_site_aniso_U_22
_atom_site_aniso_U_33
_atom_site_aniso_U_23
_atom_site_aniso_U_13
_atom_site_aniso_U_12
Hg 0.02002(5) 0.02008(5) 0.01776(5) 0.00277(3) -0.00203(3) -0.00053(3)
Cl1 0.0312(4) 0.0245(3) 0.0354(4) 0.0084(3) -0.0096(3) -0.0099(2)
Cl2 0.0265(3) 0.0288(3) 0.0192(3) -0.0055(2) 0.0052(2) -0.0044(2)
S1A 0.0225(3) 0.0203(3) 0.0131(3) -0.0028(2) -0.0032(2) 0.0028(2)
S1B 0.0216(3) 0.0163(3) 0.0252(3) 0.0006(2) -0.0069(2) -0.0013(2)
N1A 0.0166(9) 0.0195(9) 0.0135(9) 0.0012(7) 0.0006(7) 0.0013(7)
N1B 0.0193(10) 0.0194(10) 0.0170(10) 0.0030(7) 0.0010(8) 0.0020(7)
N3A 0.0180(10) 0.0227(10) 0.0131(9) 0.0014(7) -0.0010(7) -0.0015(7)
N3B 0.0273(12) 0.0253(12) 0.0282(12) -0.0005(9) 0.0112(10) -0.0006(9)
C2A 0.0157(10) 0.0170(10) 0.0132(10) -0.0004(7) -0.0006(8) 0.0026(7)
C2B 0.0165(11) 0.0199(11) 0.0185(11) 0.0013(8) -0.0016(8) -0.0004(8)
C4A 0.0222(12) 0.0245(12) 0.0131(10) 0.0003(9) -0.0026(9) 0.0007(9)
C4B 0.0307(15) 0.0270(14) 0.0356(17) -0.0010(11) 0.0095(12) 0.0079(11)
C5A 0.0180(11) 0.0227(12) 0.0161(11) -0.0008(8) -0.0028(8) 0.0001(8)
C5B 0.0315(14) 0.0196(12) 0.0225(13) 0.0032(9) 0.0019(11) 0.0063(10)
C6B 0.0216(12) 0.0256(13) 0.0248(13) 0.0009(10) 0.0064(10) -0.0004(9)
C6A 0.0216(12) 0.0258(12) 0.0189(12) 0.0056(9) 0.0037(9) 0.0001(9)
C7A 0.0234(14) 0.0437(17) 0.0257(15) 0.0045(12) 0.0031(11) -0.0089(11)
C7B 0.0372(19) 0.070(3) 0.0226(15) -0.0053(15) 0.0060(13) 0.0075(17)
C8A 0.0245(13) 0.0358(15) 0.0178(12) 0.0043(10) 0.0003(10) -0.0111(11)
C8B 0.042(2) 0.045(2) 0.044(2) -0.0032(16) 0.0221(16) -0.0134(15)
C9A 0.067(3) 0.0275(16) 0.0362(18) -0.0018(13) 0.0158(17) -0.0168(16)
C9B 0.077(3) 0.068(3) 0.0260(17) -0.0036(17) 0.0154(18) -0.041(2)

loop_
_atom_type_symbol
_atom_type_description
_atom_type_scat_dispersion_real
_atom_type_scat_dispersion_imag
_atom_type_scat_source
C C 0.0033 0.0016 'International Tables Vol C Tables 4.2.6.8 and 6.1.1.4'
H H 0.0000 0.0000 'International Tables Vol C Tables 4.2.6.8 and 6.1.1.4'
N N 0.0061 0.0033 'International Tables Vol C Tables 4.2.6.8 and 6.1.1.4'
O O 0.0106 0.0060 'International Tables Vol C Tables 4.2.6.8 and 6.1.1.4'
S S 0.1246 0.1234 'International Tables Vol C Tables 4.2.6.8 and 6.1.1.4'
Cl Cl 0.1484 0.1585 'International Tables Vol C Tables 4.2.6.8 and 6.1.1.4'
Hg Hg -2.3894 9.2266 'International Tables Vol C Tables 4.2.6.8 and 6.1.1.4'

loop_
_geom_angle_atom_site_label_1
_geom_angle_atom_site_label_2
_geom_angle_atom_site_label_3
_geom_angle
Cl1 Hg S1B 111.25(2)
Cl1 Hg S1A 115.65(3)
S1B Hg S1A 112.99(2)
Cl1 Hg Cl2 104.90(3)
S1B Hg Cl2 110.28(3)
S1A Hg Cl2 100.85(2)
C2A S1A Hg 98.77(8)
C2B S1B Hg 100.12(9)
C2A N1A C5A 109.4(2)
C2A N1A C6A 123.6(2)
C5A N1A C6A 127.0(2)
C2B N1B C5B 109.3(2)
C2B N1B C6B 126.3(2)
C5B N1B C6B 124.4(2)
C2A N3A C4A 109.3(2)
C2A N3A C8A 125.5(2)
C4A N3A C8A 125.1(2)
C2B N3B C4B 109.6(2)
C2B N3B C8B 126.9(3)
C4B N3B C8B 123.5(3)
N1A C2A N3A 107.2(2)
N1A C2A S1A 126.57(19)
N3A C2A S1A 126.19(19)
N1B C2B N3B 106.6(2)
N1B C2B S1B 126.9(2)
N3B C2B S1B 126.3(2)
C5A C4A N3A 107.1(2)
C5B C4B N3B 106.9(3)
C4A C5A N1A 107.0(2)
C4B C5B N1B 107.5(3)
N1B C6B C7B 112.4(3)
N1A C6A C7A 112.4(2)
N3A C8A C9A 111.3(3)
C9B C8B N3B 113.3(3)

loop_
_geom_bond_atom_site_label_1
_geom_bond_atom_site_label_2
_geom_bond_distance
Hg Cl1 2.4772(7)
Hg S1B 2.5092(7)
Hg S1A 2.5198(6)
Hg Cl2 2.5470(7)
S1A C2A 1.721(2)
S1B C2B 1.722(3)
N1A C2A 1.345(3)
N1A C5A 1.382(3)
N1A C6A 1.469(3)
N1B C2B 1.349(3)
N1B C5B 1.385(3)
N1B C6B 1.457(3)
N3A C2A 1.348(3)
N3A C4A 1.381(3)
N3A C8A 1.459(3)
N3B C2B 1.353(3)
N3B C4B 1.383(4)
N3B C8B 1.469(4)
C4A C5A 1.357(4)
C4B C5B 1.348(4)
C6B C7B 1.505(5)
C6A C7A 1.506(4)
C8A C9A 1.499(5)
C8B C9B 1.450(5)
